data_7018924
loop_
_publ_author_name
'Li, Suzhi'
'Guo, Yuan Yuan'
'Zhang, Dongdi'
'Ma, Pengtao'
'Qiu, Xiaoyang'
'Wang, Jingping'
'Niu, Jingyang'

_publ_section_title
;
 Four di-Cu(II)-substituted sandwich-type germanomolybdates obtained under
 different reaction conditions: from zero-dimensional to two-dimensional
 structure.
;
_journal_issue 17
_journal_name_full 'Dalton transactions (Cambridge, England : 2003)'
_journal_page_first 5235
_journal_page_last 5240
_journal_paper_doi 10.1039/c2dt12491b
_journal_volume 41
_journal_year 2012
_chemical_formula_sum 'C4 H53 Cu2 Ge2 Mo18 N4 Na O79'
_chemical_formula_weight 3443.72
_chemical_name_systematic
;
?
;
_space_group_IT_number 15
_symmetry_cell_setting monoclinic
_symmetry_space_group_name_Hall '-C 2yc'
_symmetry_space_group_name_H-M 'C 1 2/c 1'
_atom_sites_solution_hydrogens geom
_atom_sites_solution_primary direct
_atom_sites_solution_secondary difmap
_audit_creation_method SHELXL-97
_cell_angle_alpha 90.00
_cell_angle_beta 96.013(5)
_cell_angle_gamma 90.00
_cell_formula_units_Z 4
_cell_length_a 32.627(8)
_cell_length_b 11.861(3)
_cell_length_c 22.294(6)
_cell_measurement_reflns_used 632
_cell_measurement_temperature 296(2)
_cell_measurement_theta_max 18.60
_cell_measurement_theta_min 2.64
_cell_volume 8580(4)
_computing_cell_refinement 'Bruker SMART'
_computing_data_collection 'Bruker SMART'
_computing_data_reduction 'Bruker SAINT'
_computing_molecular_graphics 'Bruker SHELXTL'
_computing_publication_material 'Bruker SHELXTL'
_computing_structure_refinement 'SHELXL-97 (Sheldrick, 1997)'
_computing_structure_solution 'SHELXS-97 (Sheldrick, 1990)'
_diffrn_ambient_temperature 296(2)
_diffrn_measured_fraction_theta_full 0.995
_diffrn_measured_fraction_theta_max 0.995
_diffrn_measurement_device_type 'CCD area detector'
_diffrn_measurement_method 'phi and omega scans'
_diffrn_radiation_monochromator graphite
_diffrn_radiation_source 'fine-focus sealed tube'
_diffrn_radiation_type MoK\a
_diffrn_radiation_wavelength 0.71073
_diffrn_reflns_av_R_equivalents 0.0443
_diffrn_reflns_av_sigmaI/netI 0.0571
_diffrn_reflns_limit_h_max 38
_diffrn_reflns_limit_h_min -37
_diffrn_reflns_limit_k_max 12
_diffrn_reflns_limit_k_min -14
_diffrn_reflns_limit_l_max 26
_diffrn_reflns_limit_l_min -26
_diffrn_reflns_number 21004
_diffrn_reflns_theta_full 25.00
_diffrn_reflns_theta_max 25.00
_diffrn_reflns_theta_min 1.84
_exptl_absorpt_coefficient_mu 3.821
_exptl_absorpt_correction_T_max 0.7012
_exptl_absorpt_correction_T_min 0.4607
_exptl_absorpt_correction_type multi-scan
_exptl_absorpt_process_details SADABS
_exptl_crystal_colour 'light green'
_exptl_crystal_density_diffrn 2.661
_exptl_crystal_density_method 'not measured'
_exptl_crystal_description block
_exptl_crystal_F_000 6476
_exptl_crystal_size_max 0.24
_exptl_crystal_size_mid 0.14
_exptl_crystal_size_min 0.10
_refine_diff_density_max 2.628
_refine_diff_density_min -1.044
_refine_diff_density_rms 0.241
_refine_ls_extinction_method none
_refine_ls_goodness_of_fit_ref 1.015
_refine_ls_hydrogen_treatment constr
_refine_ls_matrix_type full
_refine_ls_number_parameters 541
_refine_ls_number_reflns 7513
_refine_ls_number_restraints 15
_refine_ls_restrained_S_all 1.017
_refine_ls_R_factor_all 0.0785
_refine_ls_R_factor_gt 0.0489
_refine_ls_shift/su_max 0.000
_refine_ls_shift/su_mean 0.000
_refine_ls_structure_factor_coef Fsqd
_refine_ls_weighting_details 'calc w=1/[\s^2^(Fo^2^)+(0.0977P)^2^+0.0000P] where P=(Fo^2^+2Fc^2^)/3'
_refine_ls_weighting_scheme calc
_refine_ls_wR_factor_gt 0.1376
_refine_ls_wR_factor_ref 0.1528
_reflns_number_gt 5300
_reflns_number_total 7513
_reflns_threshold_expression >2sigma(I)
_cod_data_source_file c2dt12491b.txt
_cod_data_source_block 859976
_cod_depositor_comments
;
The following automatic conversions were performed:

'_symmetry_cell_setting' value 'Monoclinic' changed to 'monoclinic'
according to /home/saulius/struct/CIF-dictionaries/cif_core.dic
dictionary named 'cif_core.dic' version 2.4.1 from
2010-06-29.

'_exptl_absorpt_correction_type' value 'Multi-scan'
changed to 'multi-scan' according to
/home/saulius/struct/CIF-dictionaries/cif_core.dic dictionary named
'cif_core.dic' version 2.4.1 from 2010-06-29.

Automatic conversion script
Id: cif_fix_values 1715 2011-07-08 13:25:40Z adriana 
;
_cod_original_sg_symbol_H-M C2/c
_cod_database_code 7018924

loop_
_symmetry_equiv_pos_as_xyz
'x, y, z'
'-x, y, -z+1/2'
'x+1/2, y+1/2, z'
'-x+1/2, y+1/2, -z+1/2'
'-x, -y, -z'
'x, -y, z-1/2'
'-x+1/2, -y+1/2, -z'
'x+1/2, -y+1/2, z-1/2'

loop_
_atom_site_label
_atom_site_type_symbol
_atom_site_fract_x
_atom_site_fract_y
_atom_site_fract_z
_atom_site_U_iso_or_equiv
_atom_site_adp_type
_atom_site_occupancy
_atom_site_symmetry_multiplicity
_atom_site_calc_flag
_atom_site_refinement_flags
Ge1 Ge 0.17695(3) 0.73946(8) 0.41322(4) 0.0248(2) Uani 1 1 d .
Mo1 Mo 0.19500(3) 1.01303(7) 0.36644(4) 0.0316(2) Uani 1 1 d .
Mo2 Mo 0.15476(3) 0.98417(7) 0.49457(4) 0.0303(2) Uani 1 1 d .
Mo3 Mo 0.13121(3) 0.69345(7) 0.54791(4) 0.0304(2) Uani 1 1 d .
Mo4 Mo 0.09786(3) 0.92149(8) 0.34643(4) 0.0337(2) Uani 1 1 d .
Mo5 Mo 0.06126(3) 0.86559(8) 0.47485(4) 0.0372(2) Uani 1 1 d .
Mo6 Mo 0.07489(3) 0.62768(8) 0.40221(4) 0.0343(2) Uani 1 1 d .
Mo7 Mo 0.15254(3) 0.47361(7) 0.46701(4) 0.0335(2) Uani 1 1 d .
Mo8 Mo 0.15360(3) 0.52620(8) 0.30171(4) 0.0381(2) Uani 1 1 d .
Mo9 Mo 0.17326(3) 0.78044(8) 0.25451(4) 0.0354(2) Uani 1 1 d .
Cu1 Cu 0.25908(4) 0.86519(9) 0.47899(5) 0.0290(3) Uani 1 1 d .
O1 O 0.2393(2) 0.9610(5) 0.4095(3) 0.0350(16) Uani 1 1 d .
O2 O 0.2107(2) 1.1344(6) 0.3346(3) 0.0435(18) Uani 1 1 d .
O3 O 0.1733(2) 1.0832(5) 0.4375(3) 0.0351(16) Uani 1 1 d .
O4 O 0.1325(2) 1.0394(6) 0.3370(3) 0.0411(17) Uani 1 1 d .
O5 O 0.1927(2) 0.9112(6) 0.3017(3) 0.0373(16) Uani 1 1 d .
O6 O 0.15972(19) 0.8796(5) 0.4091(3) 0.0280(14) Uani 1 1 d .
O7 O 0.1371(2) 1.0765(6) 0.5446(3) 0.0437(18) Uani 1 1 d .
O8 O 0.2021(2) 0.9393(5) 0.5282(3) 0.0363(16) Uani 1 1 d .
O9 O 0.1263(2) 0.8461(5) 0.5141(3) 0.0327(15) Uani 1 1 d .
O10 O 0.0910(2) 0.9851(6) 0.4392(3) 0.0380(16) Uani 1 1 d .
O11 O 0.1086(2) 0.7084(6) 0.6127(3) 0.0436(18) Uani 1 1 d .
O12 O 0.1832(2) 0.7088(5) 0.5696(3) 0.0347(16) Uani 1 1 d .
O13 O 0.1302(2) 0.5358(5) 0.5391(3) 0.0369(16) Uani 1 1 d .
O14 O 0.0693(2) 0.7023(6) 0.4907(3) 0.0371(16) Uani 1 1 d .
O15 O 0.14209(19) 0.6566(5) 0.4492(3) 0.0297(14) Uani 1 1 d .
O16 O 0.0514(2) 0.9725(7) 0.3164(3) 0.053(2) Uani 1 1 d .
O17 O 0.1146(2) 0.8338(6) 0.2906(3) 0.0404(17) Uani 1 1 d .
O18 O 0.0809(2) 0.7923(5) 0.3916(3) 0.0341(15) Uani 1 1 d .
O19 O 0.0529(2) 0.9171(7) 0.5447(3) 0.052(2) Uani 1 1 d .
O20 O 0.0127(2) 0.8698(7) 0.4365(4) 0.053(2) Uani 1 1 d .
O21 O 0.0235(2) 0.6134(7) 0.3843(4) 0.053(2) Uani 1 1 d .
O22 O 0.0895(2) 0.4946(6) 0.4383(3) 0.0398(17) Uani 1 1 d .
O23 O 0.0965(2) 0.6008(6) 0.3347(3) 0.0399(17) Uani 1 1 d .
O24 O 0.1491(2) 0.3357(6) 0.4845(3) 0.0468(19) Uani 1 1 d .
O25 O 0.2038(2) 0.5099(5) 0.4920(3) 0.0343(15) Uani 1 1 d .
O26 O 0.1582(2) 0.4663(6) 0.3851(3) 0.0412(17) Uani 1 1 d .
O27 O 0.1225(3) 0.4258(7) 0.2664(3) 0.053(2) Uani 1 1 d .
O28 O 0.2017(2) 0.4847(6) 0.2887(3) 0.0491(19) Uani 1 1 d .
O29 O 0.1444(2) 0.6399(6) 0.2403(3) 0.0381(17) Uani 1 1 d .
O30 O 0.1792(2) 0.6874(5) 0.3406(3) 0.0325(15) Uani 1 1 d .
O31 O 0.2210(2) 0.7392(6) 0.2402(3) 0.0481(19) Uani 1 1 d .
O32 O 0.1547(2) 0.8429(6) 0.1887(3) 0.0454(19) Uani 1 1 d .
O33 O 0.22629(19) 0.7329(5) 0.4525(3) 0.0315(15) Uani 1 1 d .
N1 N 0.2695(3) 0.6369(8) 0.3481(4) 0.051(2) Uani 1 1 d D
H1C H 0.2590 0.5753 0.3634 0.076 Uiso 1 1 calc R
H1D H 0.2501 0.6712 0.3236 0.076 Uiso 1 1 calc R
H1E H 0.2785 0.6834 0.3779 0.076 Uiso 1 1 calc R
N2 N 0.3582(4) 0.7023(9) 0.2665(5) 0.076(4) Uani 1 1 d D
H2C H 0.3667 0.7680 0.2531 0.115 Uiso 1 1 calc R
H2D H 0.3560 0.6523 0.2366 0.115 Uiso 1 1 calc R
H2E H 0.3762 0.6776 0.2963 0.115 Uiso 1 1 calc R
C1 C 0.3042(4) 0.6049(11) 0.3139(6) 0.094(6) Uani 1 1 d D
H1A H 0.2952 0.5530 0.2815 0.113 Uiso 1 1 calc R
H1B H 0.3262 0.5701 0.3400 0.113 Uiso 1 1 calc R
C2 C 0.3182(5) 0.7172(13) 0.2888(7) 0.110(7) Uani 1 1 d D
H2A H 0.2982 0.7425 0.2563 0.132 Uiso 1 1 calc R
H2B H 0.3201 0.7739 0.3203 0.132 Uiso 1 1 calc R
Na1 Na 0.0467(3) 0.3183(8) 0.4186(6) 0.085(4) Uani 0.50 1 d P
O1W O 0.1023(4) 0.2497(9) 0.3679(5) 0.098(4) Uani 1 1 d .
O2W O -0.0092(4) 0.4076(12) 0.4576(7) 0.142(6) Uani 1 1 d .
O3W O 0.0067(6) 0.1441(13) 0.3809(10) 0.076(6) Uani 0.50 1 d PU
O4W O 0.3096(5) 0.924(2) 0.8655(8) 0.090(8) Uani 0.50 1 d P
O5W O 0.0955(6) -0.0297(17) 0.6628(9) 0.081(6) Uani 0.50 1 d P
O6W O 0.2532(9) 0.7693(17) 0.9794(9) 0.103(8) Uani 0.50 1 d P
O7W O 0.0610(5) 0.2040(17) 0.5106(10) 0.083(6) Uani 0.50 1 d PU
O8W O 0.4037(6) 0.9097(17) 0.8705(7) 0.085(7) Uani 0.50 1 d P
O9W O 0.0361(7) 0.3838(18) 0.3076(12) 0.109(9) Uani 0.50 1 d P
O10W O 0.0444(7) 0.671(3) 0.2266(10) 0.121(10) Uani 0.50 1 d P
O11W O 0.2644(7) 0.643(3) 0.8821(16) 0.175(16) Uani 0.50 1 d P

loop_
_atom_site_aniso_label
_atom_site_aniso_U_11
_atom_site_aniso_U_22
_atom_site_aniso_U_33
_atom_site_aniso_U_23
_atom_site_aniso_U_13
_atom_site_aniso_U_12
Ge1 0.0282(5) 0.0266(5) 0.0199(5) 0.0005(4) 0.0042(4) 0.0012(4)
Mo1 0.0390(5) 0.0306(5) 0.0257(4) 0.0054(4) 0.0065(4) 0.0025(4)
Mo2 0.0359(5) 0.0295(5) 0.0262(4) -0.0024(3) 0.0071(4) 0.0030(4)
Mo3 0.0335(5) 0.0340(5) 0.0247(4) 0.0003(4) 0.0070(3) -0.0023(4)
Mo4 0.0348(5) 0.0385(5) 0.0278(4) 0.0026(4) 0.0025(4) 0.0076(4)
Mo5 0.0312(5) 0.0453(5) 0.0364(5) -0.0028(4) 0.0098(4) 0.0055(4)
Mo6 0.0315(5) 0.0401(5) 0.0313(5) -0.0026(4) 0.0026(4) -0.0048(4)
Mo7 0.0402(5) 0.0282(5) 0.0320(5) 0.0008(4) 0.0030(4) -0.0043(4)
Mo8 0.0483(6) 0.0368(5) 0.0297(5) -0.0072(4) 0.0061(4) 0.0000(4)
Mo9 0.0450(5) 0.0402(5) 0.0216(4) 0.0008(4) 0.0067(4) 0.0053(4)
Cu1 0.0331(7) 0.0275(6) 0.0262(6) 0.0035(5) 0.0030(5) -0.0007(5)
O1 0.040(4) 0.036(4) 0.029(3) 0.007(3) 0.004(3) 0.000(3)
O2 0.058(5) 0.035(4) 0.041(4) 0.015(3) 0.019(4) 0.001(3)
O3 0.047(4) 0.027(3) 0.032(4) -0.002(3) 0.010(3) -0.006(3)
O4 0.047(4) 0.043(4) 0.033(4) 0.008(3) 0.005(3) 0.013(3)
O5 0.049(4) 0.036(4) 0.030(4) 0.004(3) 0.016(3) 0.002(3)
O6 0.031(4) 0.028(3) 0.025(3) 0.004(3) 0.006(3) 0.006(3)
O7 0.055(5) 0.044(4) 0.034(4) -0.011(3) 0.011(3) 0.009(4)
O8 0.040(4) 0.032(4) 0.036(4) 0.004(3) -0.001(3) -0.003(3)
O9 0.035(4) 0.029(4) 0.036(4) -0.005(3) 0.013(3) -0.002(3)
O10 0.039(4) 0.040(4) 0.035(4) -0.006(3) 0.005(3) 0.008(3)
O11 0.053(5) 0.053(5) 0.028(4) -0.004(3) 0.020(3) -0.009(4)
O12 0.037(4) 0.031(4) 0.035(4) -0.001(3) 0.000(3) -0.002(3)
O13 0.055(5) 0.029(4) 0.028(3) 0.002(3) 0.010(3) -0.007(3)
O14 0.031(4) 0.049(4) 0.033(4) 0.000(3) 0.008(3) 0.001(3)
O15 0.030(4) 0.031(4) 0.029(3) 0.000(3) 0.004(3) 0.001(3)
O16 0.051(5) 0.055(5) 0.051(5) 0.002(4) -0.006(4) 0.016(4)
O17 0.044(4) 0.047(4) 0.029(4) 0.004(3) -0.001(3) 0.004(3)
O18 0.041(4) 0.035(4) 0.027(3) 0.000(3) 0.008(3) 0.007(3)
O19 0.045(5) 0.069(5) 0.045(4) -0.009(4) 0.025(4) 0.003(4)
O20 0.029(4) 0.061(5) 0.068(5) 0.001(4) 0.001(4) 0.009(4)
O21 0.031(4) 0.058(5) 0.068(5) -0.004(4) 0.003(4) -0.008(4)
O22 0.044(4) 0.040(4) 0.034(4) -0.001(3) -0.001(3) -0.013(3)
O23 0.043(4) 0.042(4) 0.034(4) -0.006(3) 0.003(3) -0.003(3)
O24 0.060(5) 0.026(4) 0.053(5) -0.001(3) 0.003(4) -0.003(3)
O25 0.037(4) 0.033(4) 0.033(4) 0.001(3) 0.003(3) -0.001(3)
O26 0.053(5) 0.035(4) 0.037(4) -0.001(3) 0.010(3) 0.002(3)
O27 0.065(5) 0.053(5) 0.042(4) -0.017(4) 0.006(4) -0.012(4)
O28 0.060(5) 0.042(4) 0.049(5) -0.007(4) 0.018(4) 0.004(4)
O29 0.048(4) 0.043(4) 0.023(3) -0.004(3) 0.003(3) 0.000(3)
O30 0.044(4) 0.029(3) 0.026(3) -0.001(3) 0.006(3) 0.004(3)
O31 0.044(4) 0.064(5) 0.037(4) -0.002(4) 0.007(3) 0.010(4)
O32 0.056(5) 0.059(5) 0.021(3) 0.003(3) 0.000(3) 0.011(4)
O33 0.030(4) 0.030(3) 0.034(4) 0.004(3) -0.001(3) 0.001(3)
N1 0.057(6) 0.065(7) 0.030(5) -0.004(5) 0.007(4) 0.004(5)
N2 0.133(12) 0.042(6) 0.052(7) -0.006(5) 0.000(7) -0.023(7)
C1 0.167(18) 0.070(10) 0.046(8) 0.013(7) 0.011(9) 0.047(11)
C2 0.17(2) 0.112(15) 0.049(9) 0.002(10) 0.022(11) 0.011(14)
Na1 0.070(7) 0.035(5) 0.162(12) -0.014(6) 0.070(8) -0.011(5)
O1W 0.134(11) 0.066(7) 0.095(8) -0.022(6) 0.026(7) -0.010(6)
O2W 0.113(10) 0.127(11) 0.203(15) 0.022(10) 0.104(10) -0.010(8)
O3W 0.074(11) 0.040(8) 0.129(13) -0.003(9) 0.081(10) 0.001(8)
O4W 0.038(10) 0.17(2) 0.066(11) -0.093(13) 0.003(8) 0.009(11)
O5W 0.055(12) 0.096(15) 0.094(15) -0.030(12) 0.015(11) -0.012(10)
O6W 0.18(2) 0.054(13) 0.078(16) 0.008(11) 0.050(16) -0.037(14)
O7W 0.042(9) 0.081(11) 0.128(14) 0.019(11) 0.013(10) 0.027(9)
O8W 0.103(15) 0.105(15) 0.041(9) -0.050(10) -0.014(10) 0.051(12)
O9W 0.071(14) 0.093(16) 0.15(2) -0.001(15) -0.051(15) 0.004(12)
O10W 0.071(15) 0.21(3) 0.078(15) -0.013(17) -0.028(12) 0.012(17)
O11W 0.068(16) 0.19(3) 0.27(4) 0.18(3) 0.011(19) 0.041(16)

loop_
_atom_type_symbol
_atom_type_description
_atom_type_scat_dispersion_real
_atom_type_scat_dispersion_imag
_atom_type_scat_source
C C 0.0033 0.0016 'International Tables Vol C Tables 4.2.6.8 and 6.1.1.4'
H H 0.0000 0.0000 'International Tables Vol C Tables 4.2.6.8 and 6.1.1.4'
N N 0.0061 0.0033 'International Tables Vol C Tables 4.2.6.8 and 6.1.1.4'
O O 0.0106 0.0060 'International Tables Vol C Tables 4.2.6.8 and 6.1.1.4'
Cu Cu 0.3201 1.2651 'International Tables Vol C Tables 4.2.6.8 and 6.1.1.4'
Ge Ge 0.1547 1.8001 'International Tables Vol C Tables 4.2.6.8 and 6.1.1.4'
Mo Mo -1.6832 0.6857 'International Tables Vol C Tables 4.2.6.8 and 6.1.1.4'
Na Na 0.0362 0.0249 'International Tables Vol C Tables 4.2.6.8 and 6.1.1.4'

loop_
_geom_angle_atom_site_label_1
_geom_angle_atom_site_label_2
_geom_angle_atom_site_label_3
_geom_angle
_geom_angle_site_symmetry_1
_geom_angle_site_symmetry_3
O30 Ge1 O33 108.9(3) . .
O30 Ge1 O6 109.4(3) . .
O33 Ge1 O6 109.9(3) . .
O30 Ge1 O15 108.5(3) . .
O33 Ge1 O15 110.6(3) . .
O6 Ge1 O15 109.5(3) . .
O2 Mo1 O1 104.9(3) . .
O2 Mo1 O5 102.3(3) . .
O1 Mo1 O5 99.1(3) . .
O2 Mo1 O3 97.2(3) . .
O1 Mo1 O3 93.0(3) . .
O5 Mo1 O3 153.4(3) . .
O2 Mo1 O4 93.9(3) . .
O1 Mo1 O4 159.7(3) . .
O5 Mo1 O4 84.0(3) . .
O3 Mo1 O4 76.8(3) . .
O2 Mo1 O6 165.3(3) . .
O1 Mo1 O6 87.1(3) . .
O5 Mo1 O6 83.7(3) . .
O3 Mo1 O6 73.3(2) . .
O4 Mo1 O6 73.2(2) . .
O7 Mo2 O8 105.2(3) . .
O7 Mo2 O3 101.3(3) . .
O8 Mo2 O3 98.6(3) . .
O7 Mo2 O9 101.1(3) . .
O8 Mo2 O9 93.9(3) . .
O3 Mo2 O9 150.4(3) . .
O7 Mo2 O6 161.5(3) . .
O8 Mo2 O6 93.2(3) . .
O3 Mo2 O6 73.7(2) . .
O9 Mo2 O6 79.0(2) . .
O7 Mo2 O10 90.0(3) . .
O8 Mo2 O10 161.6(3) . .
O3 Mo2 O10 88.4(3) . .
O9 Mo2 O10 72.6(3) . .
O6 Mo2 O10 72.3(2) . .
O11 Mo3 O12 104.7(3) . .
O11 Mo3 O13 100.8(3) . .
O12 Mo3 O13 98.0(3) . .
O11 Mo3 O9 101.8(3) . .
O12 Mo3 O9 92.8(3) . .
O13 Mo3 O9 151.4(3) . .
O11 Mo3 O14 91.9(3) . .
O12 Mo3 O14 160.3(3) . .
O13 Mo3 O14 89.0(3) . .
O9 Mo3 O14 73.1(3) . .
O11 Mo3 O15 162.7(3) . .
O12 Mo3 O15 92.4(3) . .
O13 Mo3 O15 73.5(2) . .
O9 Mo3 O15 79.8(2) . .
O14 Mo3 O15 71.9(2) . .
O16 Mo4 O17 105.2(3) . .
O16 Mo4 O4 102.7(3) . .
O17 Mo4 O4 97.5(3) . .
O16 Mo4 O18 101.2(3) . .
O17 Mo4 O18 91.5(3) . .
O4 Mo4 O18 151.2(3) . .
O16 Mo4 O10 94.2(3) . .
O17 Mo4 O10 157.9(3) . .
O4 Mo4 O10 88.3(3) . .
O18 Mo4 O10 74.0(3) . .
O16 Mo4 O6 165.6(3) . .
O17 Mo4 O6 89.1(3) . .
O4 Mo4 O6 74.4(2) . .
O18 Mo4 O6 78.6(2) . .
O10 Mo4 O6 71.8(2) . .
O19 Mo5 O20 102.4(4) . .
O19 Mo5 O10 104.1(3) . .
O20 Mo5 O10 104.5(3) . .
O19 Mo5 O14 102.5(3) . .
O20 Mo5 O14 102.4(3) . .
O10 Mo5 O14 136.6(3) . .
O19 Mo5 O18 171.6(3) . .
O20 Mo5 O18 85.8(3) . .
O10 Mo5 O18 75.0(3) . .
O14 Mo5 O18 73.7(3) . .
O19 Mo5 O9 85.1(3) . .
O20 Mo5 O9 172.3(3) . .
O10 Mo5 O9 74.9(3) . .
O14 Mo5 O9 74.0(2) . .
O18 Mo5 O9 86.6(2) . .
O21 Mo6 O23 104.9(4) . .
O21 Mo6 O22 103.0(3) . .
O23 Mo6 O22 96.4(3) . .
O21 Mo6 O18 100.3(3) . .
O23 Mo6 O18 91.4(3) . .
O22 Mo6 O18 152.5(3) . .
O21 Mo6 O14 94.5(3) . .
O23 Mo6 O14 157.7(3) . .
O22 Mo6 O14 89.7(3) . .
O18 Mo6 O14 74.1(3) . .
O21 Mo6 O15 166.9(3) . .
O23 Mo6 O15 88.3(3) . .
O22 Mo6 O15 74.9(3) . .
O18 Mo6 O15 79.1(2) . .
O14 Mo6 O15 72.6(2) . .
O24 Mo7 O25 104.3(3) . .
O24 Mo7 O26 101.4(3) . .
O25 Mo7 O26 97.7(3) . .
O24 Mo7 O13 97.8(3) . .
O25 Mo7 O13 94.0(3) . .
O26 Mo7 O13 154.3(3) . .
O24 Mo7 O22 95.7(3) . .
O25 Mo7 O22 159.0(3) . .
O26 Mo7 O22 84.4(3) . .
O13 Mo7 O22 76.8(3) . .
O24 Mo7 O15 166.8(3) . .
O25 Mo7 O15 86.6(3) . .
O26 Mo7 O15 84.2(3) . .
O13 Mo7 O15 73.6(2) . .
O22 Mo7 O15 72.8(2) . .
O28 Mo8 O27 103.6(4) . .
O28 Mo8 O29 99.2(3) . .
O27 Mo8 O29 96.9(3) . .
O28 Mo8 O26 94.3(3) . .
O27 Mo8 O26 99.6(3) . .
O29 Mo8 O26 155.6(3) . .
O28 Mo8 O30 90.0(3) . .
O27 Mo8 O30 164.1(3) . .
O29 Mo8 O30 72.5(3) . .
O26 Mo8 O30 87.3(3) . .
O28 Mo8 O23 168.4(3) . .
O27 Mo8 O23 87.3(3) . .
O29 Mo8 O23 83.4(3) . .
O26 Mo8 O23 79.6(3) . .
O30 Mo8 O23 79.9(2) . .
O31 Mo9 O32 102.4(4) . .
O31 Mo9 O29 99.4(3) . .
O32 Mo9 O29 96.4(3) . .
O31 Mo9 O5 94.5(3) . .
O32 Mo9 O5 100.7(3) . .
O29 Mo9 O5 155.1(3) . .
O31 Mo9 O30 91.3(3) . .
O32 Mo9 O30 164.0(3) . .
O29 Mo9 O30 72.9(2) . .
O5 Mo9 O30 86.2(2) . .
O31 Mo9 O17 169.9(3) . .
O32 Mo9 O17 86.9(3) . .
O29 Mo9 O17 83.2(3) . .
O5 Mo9 O17 79.8(3) . .
O30 Mo9 O17 80.1(2) . .
O33 Cu1 O33 80.7(3) 7_566 .
O33 Cu1 O1 175.1(3) 7_566 .
O33 Cu1 O1 95.8(3) . .
O33 Cu1 O25 95.8(3) 7_566 7_566
O33 Cu1 O25 175.1(3) . 7_566
O1 Cu1 O25 88.0(3) . 7_566
O33 Cu1 O8 89.9(2) 7_566 .
O33 Cu1 O8 90.3(3) . .
O1 Cu1 O8 86.7(3) . .
O25 Cu1 O8 93.1(3) 7_566 .
O33 Cu1 O12 89.8(2) 7_566 7_566
O33 Cu1 O12 90.0(2) . 7_566
O1 Cu1 O12 93.6(3) . 7_566
O25 Cu1 O12 86.5(3) 7_566 7_566
O8 Cu1 O12 179.5(2) . 7_566
O33 Cu1 Cu1 40.53(18) 7_566 7_566
O33 Cu1 Cu1 40.14(18) . 7_566
O1 Cu1 Cu1 135.9(2) . 7_566
O25 Cu1 Cu1 136.19(19) 7_566 7_566
O8 Cu1 Cu1 90.18(16) . 7_566
O12 Cu1 Cu1 89.88(16) 7_566 7_566
Mo1 O1 Cu1 144.3(4) . .
Mo2 O3 Mo1 116.5(3) . .
Mo4 O4 Mo1 116.3(3) . .
Mo1 O5 Mo9 156.2(4) . .
Ge1 O6 Mo1 121.2(3) . .
Ge1 O6 Mo2 121.3(3) . .
Mo1 O6 Mo2 93.2(2) . .
Ge1 O6 Mo4 118.3(3) . .
Mo1 O6 Mo4 92.6(2) . .
Mo2 O6 Mo4 104.2(2) . .
Mo2 O8 Cu1 127.5(3) . .
Mo2 O9 Mo3 146.9(4) . .
Mo2 O9 Mo5 106.3(3) . .
Mo3 O9 Mo5 106.5(3) . .
Mo5 O10 Mo4 103.6(3) . .
Mo5 O10 Mo2 103.9(3) . .
Mo4 O10 Mo2 108.7(3) . .
Mo3 O12 Cu1 128.5(3) . 7_566
Mo3 O13 Mo7 116.9(3) . .
Mo5 O14 Mo6 104.9(3) . .
Mo5 O14 Mo3 103.8(3) . .
Mo6 O14 Mo3 109.5(3) . .
Ge1 O15 Mo7 122.1(3) . .
Ge1 O15 Mo3 120.1(3) . .
Mo7 O15 Mo3 92.9(2) . .
Ge1 O15 Mo6 119.7(3) . .
Mo7 O15 Mo6 93.2(2) . .
Mo3 O15 Mo6 102.9(2) . .
Mo4 O17 Mo9 139.7(4) . .
Mo4 O18 Mo6 151.1(4) . .
Mo4 O18 Mo5 104.4(3) . .
Mo6 O18 Mo5 104.3(3) . .
Mo6 O22 Mo7 116.2(3) . .
Mo6 O22 Na1 121.9(5) . .
Mo7 O22 Na1 117.4(4) . .
Mo6 O23 Mo8 140.4(4) . .
Mo7 O25 Cu1 144.6(4) . 7_566
Mo7 O26 Mo8 154.2(4) . .
Mo8 O29 Mo9 116.9(3) . .
Ge1 O30 Mo9 128.6(3) . .
Ge1 O30 Mo8 128.1(3) . .
Mo9 O30 Mo8 95.5(2) . .
Ge1 O33 Cu1 123.9(4) . 7_566
Ge1 O33 Cu1 124.1(3) . .
Cu1 O33 Cu1 99.3(3) 7_566 .
C1 N1 H1C 109.5 . .
C1 N1 H1D 109.5 . .
H1C N1 H1D 109.5 . .
C1 N1 H1E 109.5 . .
H1C N1 H1E 109.5 . .
H1D N1 H1E 109.5 . .
C2 N2 H2C 109.5 . .
C2 N2 H2D 109.5 . .
H2C N2 H2D 109.5 . .
C2 N2 H2E 109.5 . .
H2C N2 H2E 109.5 . .
H2D N2 H2E 109.5 . .
N1 C1 C2 103.8(10) . .
N1 C1 H1A 111.0 . .
C2 C1 H1A 111.0 . .
N1 C1 H1B 111.0 . .
C2 C1 H1B 111.0 . .
H1A C1 H1B 109.0 . .
N2 C2 C1 109.3(12) . .
N2 C2 H2A 109.8 . .
C1 C2 H2A 109.8 . .
N2 C2 H2B 109.8 . .
C1 C2 H2B 109.8 . .
H2A C2 H2B 108.3 . .
O2W Na1 O1W 171.3(7) . .
O2W Na1 O7W 91.5(7) . .
O1W Na1 O7W 96.9(6) . .
O2W Na1 O22 89.9(5) . .
O1W Na1 O22 86.0(4) . .
O7W Na1 O22 104.9(7) . .
O2W Na1 O3W 95.7(6) . .
O1W Na1 O3W 87.4(5) . .
O7W Na1 O3W 82.8(7) . .
O22 Na1 O3W 170.4(7) . .
O2W Na1 O9W 100.9(8) . .
O1W Na1 O9W 71.3(7) . .
O7W Na1 O9W 163.5(8) . .
O22 Na1 O9W 86.2(6) . .
O3W Na1 O9W 85.1(8) . .

loop_
_geom_bond_atom_site_label_1
_geom_bond_atom_site_label_2
_geom_bond_distance
_geom_bond_site_symmetry_2
Ge1 O30 1.740(6) .
Ge1 O33 1.752(6) .
Ge1 O6 1.754(6) .
Ge1 O15 1.759(6) .
Mo1 O2 1.706(6) .
Mo1 O1 1.760(6) .
Mo1 O5 1.878(6) .
Mo1 O3 1.985(6) .
Mo1 O4 2.099(7) .
Mo1 O6 2.228(6) .
Mo2 O7 1.705(6) .
Mo2 O8 1.728(7) .
Mo2 O3 1.877(6) .
Mo2 O9 1.954(6) .
Mo2 O6 2.292(6) .
Mo2 O10 2.305(7) .
Mo3 O11 1.699(7) .
Mo3 O12 1.725(6) .
Mo3 O13 1.880(6) .
Mo3 O9 1.961(6) .
Mo3 O14 2.276(6) .
Mo3 O15 2.307(6) .
Mo4 O16 1.702(7) .
Mo4 O17 1.752(7) .
Mo4 O4 1.824(7) .
Mo4 O18 1.946(7) .
Mo4 O10 2.235(7) .
Mo4 O6 2.384(6) .
Mo5 O19 1.720(7) .
Mo5 O20 1.720(7) .
Mo5 O10 1.935(7) .
Mo5 O14 1.981(7) .
Mo5 O18 2.203(6) .
Mo5 O9 2.222(6) .
Mo6 O21 1.692(7) .
Mo6 O23 1.758(7) .
Mo6 O22 1.813(7) .
Mo6 O18 1.979(7) .
Mo6 O14 2.187(7) .
Mo6 O15 2.354(6) .
Mo7 O24 1.688(7) .
Mo7 O25 1.759(7) .
Mo7 O26 1.856(7) .
Mo7 O13 1.976(7) .
Mo7 O22 2.104(7) .
Mo7 O15 2.227(6) .
Mo8 O28 1.698(8) .
Mo8 O27 1.703(7) .
Mo8 O29 1.923(7) .
Mo8 O26 1.981(7) .
Mo8 O30 2.226(6) .
Mo8 O23 2.254(7) .
Mo9 O31 1.696(7) .
Mo9 O32 1.698(6) .
Mo9 O29 1.924(7) .
Mo9 O5 1.942(7) .
Mo9 O30 2.206(6) .
Mo9 O17 2.244(7) .
Cu1 O33 1.939(6) 7_566
Cu1 O33 1.955(6) .
Cu1 O1 1.975(6) .
Cu1 O25 1.980(6) 7_566
Cu1 O8 2.422(7) .
Cu1 O12 2.431(7) 7_566
Cu1 Cu1 2.968(2) 7_566
O12 Cu1 2.431(7) 7_566
O22 Na1 2.528(12) .
O25 Cu1 1.980(6) 7_566
O33 Cu1 1.939(6) 7_566
N1 C1 1.480(9) .
N1 H1C 0.8900 .
N1 H1D 0.8900 .
N1 H1E 0.8900 .
N2 C2 1.455(9) .
N2 H2C 0.8900 .
N2 H2D 0.8900 .
N2 H2E 0.8900 .
C1 C2 1.532(9) .
C1 H1A 0.9700 .
C1 H1B 0.9700 .
C2 H2A 0.9700 .
C2 H2B 0.9700 .
Na1 O2W 2.353(16) .
Na1 O1W 2.381(15) .
Na1 O7W 2.46(2) .
Na1 O3W 2.54(2) .
Na1 O9W 2.58(3) .
O6W O6W 1.06(3) 7_567
